data_1554832
loop_
_publ_author_name
'van Dijk, Tom'
'Bakker, Martijn S.'
'Holtrop, Flip'
'Nieger, Martin'
'Slootweg, J. Chris'
'Lammertsma, Koop'

_publ_section_title
;
 Base-stabilized nitrilium ions as convenient imine synthons.
;
_journal_issue 6
_journal_name_full 'Organic letters'
_journal_page_first 1461
_journal_page_last 1464
_journal_paper_doi 10.1021/acs.orglett.5b00339
_journal_volume 17
_journal_year 2015
_chemical_formula_moiety 'C17 H22 N3, C F3 O3 S'
_chemical_formula_sum 'C18 H22 F3 N3 O3 S'
_chemical_formula_weight 417.44
_chemical_name_systematic
;
 4-(dimethylamino)-1-((isopropylimino)(phenyl)methyl)pyridin-
1-ium trifluoromethanesulfonate
;
_space_group_crystal_system monoclinic
_space_group_IT_number 14
_space_group_name_Hall '-P 2ybc'
_space_group_name_H-M_alt 'P 1 21/c 1'
_atom_sites_solution_hydrogens difmap
_atom_sites_solution_primary direct
_atom_sites_solution_secondary difmap
_audit_creation_method SHELXL-2013
_cell_angle_alpha 90
_cell_angle_beta 93.426(1)
_cell_angle_gamma 90
_cell_formula_units_Z 4
_cell_length_a 8.4815(2)
_cell_length_b 11.0740(3)
_cell_length_c 21.3223(6)
_cell_measurement_reflns_used 9124
_cell_measurement_temperature 120(2)
_cell_measurement_theta_max 27.5
_cell_measurement_theta_min 2.5
_cell_volume 1999.10(9)
_computing_cell_refinement SAINT
_computing_data_collection APEXII
_computing_data_reduction SAINT
_computing_molecular_graphics SHELXTL-Plus
_computing_publication_material publCIF
_computing_structure_refinement 'SHELXL-2013 (Sheldrick, 2013)'
_computing_structure_solution SHELXS-97
_diffrn_ambient_temperature 120(2)
_diffrn_measured_fraction_theta_full 1.000
_diffrn_measured_fraction_theta_max 0.998
_diffrn_measurement_device_type 'Bruker Smart APEXII'
_diffrn_measurement_method 'rotation in \f and \w, 0.5\%'
_diffrn_radiation_type MoK\a
_diffrn_radiation_wavelength 0.71073
_diffrn_reflns_av_R_equivalents 0.0193
_diffrn_reflns_av_unetI/netI 0.0183
_diffrn_reflns_Laue_measured_fraction_full 1.000
_diffrn_reflns_Laue_measured_fraction_max 0.998
_diffrn_reflns_limit_h_max 11
_diffrn_reflns_limit_h_min -11
_diffrn_reflns_limit_k_max 14
_diffrn_reflns_limit_k_min -14
_diffrn_reflns_limit_l_max 21
_diffrn_reflns_limit_l_min -27
_diffrn_reflns_number 16930
_diffrn_reflns_point_group_measured_fraction_full 1.000
_diffrn_reflns_point_group_measured_fraction_max 0.998
_diffrn_reflns_theta_full 25.242
_diffrn_reflns_theta_max 27.500
_diffrn_reflns_theta_min 1.914
_diffrn_source 'fine-focus sealed tube'
_exptl_absorpt_coefficient_mu 0.213
_exptl_absorpt_correction_T_max 0.9487
_exptl_absorpt_correction_T_min 0.9010
_exptl_absorpt_correction_type multi-scan
_exptl_absorpt_process_details SADABS
_exptl_crystal_colour colourless
_exptl_crystal_density_diffrn 1.387
_exptl_crystal_description blocks
_exptl_crystal_F_000 872
_exptl_crystal_size_max 0.500
_exptl_crystal_size_mid 0.300
_exptl_crystal_size_min 0.250
_refine_diff_density_max 0.366
_refine_diff_density_min -0.371
_refine_diff_density_rms 0.044
_refine_ls_extinction_method none
_refine_ls_goodness_of_fit_ref 1.026
_refine_ls_hydrogen_treatment constr
_refine_ls_matrix_type full
_refine_ls_number_parameters 255
_refine_ls_number_reflns 4575
_refine_ls_number_restraints 0
_refine_ls_restrained_S_all 1.026
_refine_ls_R_factor_all 0.0388
_refine_ls_R_factor_gt 0.0330
_refine_ls_shift/su_max 0.002
_refine_ls_shift/su_mean 0.000
_refine_ls_structure_factor_coef Fsqd
_refine_ls_weighting_details
;
 w=1/[\s^2^(Fo^2^)+(0.0417P)^2^+0.8992P]
 where P=(Fo^2^+2Fc^2^)/3
;
_refine_ls_weighting_scheme calc
_refine_ls_wR_factor_gt 0.0842
_refine_ls_wR_factor_ref 0.0881
_reflns_Friedel_coverage 0.000
_reflns_number_gt 4006
_reflns_number_total 4575
_reflns_threshold_expression 'I > 2\s(I)'
_cod_data_source_file ol5b00339_si_002.cif
_cod_data_source_block jcs016_compound_5c
_cod_original_sg_symbol_H-M 'P 21/c'
_cod_database_code 1554832
_shelx_space_group_comment
;
The symmetry employed for this shelxl refinement is uniquely defined
by the following loop, which should always be used as a source of
symmetry information in preference to the above space-group names.
They are only intended as comments.
;
_shelx_estimated_absorpt_t_min 0.901
_shelx_estimated_absorpt_t_max 0.949

loop_
_space_group_symop_operation_xyz
'x, y, z'
'-x, y+1/2, -z+1/2'
'-x, -y, -z'
'x, -y-1/2, z-1/2'

loop_
_atom_site_label
_atom_site_type_symbol
_atom_site_fract_x
_atom_site_fract_y
_atom_site_fract_z
_atom_site_U_iso_or_equiv
_atom_site_adp_type
_atom_site_occupancy
_atom_site_site_symmetry_order
_atom_site_calc_flag
_atom_site_refinement_flags_posn
_atom_site_refinement_flags_adp
C1 C 0.54471(14) 0.49717(11) 0.69630(6) 0.0194(2) Uani 1 1 d . .
C2 C 0.47294(14) 0.45220(11) 0.75413(6) 0.0193(2) Uani 1 1 d . .
C3 C 0.36698(15) 0.35632(11) 0.75067(6) 0.0226(3) Uani 1 1 d . .
H3 H 0.3360 0.3207 0.7113 0.027 Uiso 1 1 calc R U
C4 C 0.30690(16) 0.31326(13) 0.80588(7) 0.0287(3) Uani 1 1 d . .
H4 H 0.2355 0.2471 0.8042 0.034 Uiso 1 1 calc R U
C5 C 0.35047(17) 0.36618(14) 0.86322(7) 0.0319(3) Uani 1 1 d . .
H5 H 0.3080 0.3368 0.9005 0.038 Uiso 1 1 calc R U
C6 C 0.45556(17) 0.46158(14) 0.86613(7) 0.0319(3) Uani 1 1 d . .
H6 H 0.4853 0.4977 0.9055 0.038 Uiso 1 1 calc R U
C7 C 0.51788(16) 0.50488(12) 0.81175(6) 0.0259(3) Uani 1 1 d . .
H7 H 0.5908 0.5701 0.8138 0.031 Uiso 1 1 calc R U
N1 N 0.68346(13) 0.48362(10) 0.67977(5) 0.0245(2) Uani 1 1 d . .
C8 C 0.79498(16) 0.40824(13) 0.71754(7) 0.0301(3) Uani 1 1 d . .
H8 H 0.7442 0.3798 0.7560 0.036 Uiso 1 1 calc R U
C9 C 0.93785(19) 0.48568(18) 0.73653(9) 0.0474(4) Uani 1 1 d . .
H9A H 0.9050 0.5536 0.7622 0.071 Uiso 1 1 calc R U
H9B H 0.9846 0.5165 0.6988 0.071 Uiso 1 1 calc R U
H9C H 1.0160 0.4368 0.7609 0.071 Uiso 1 1 calc R U
C10 C 0.8360(2) 0.30003(16) 0.67757(8) 0.0435(4) Uani 1 1 d . .
H10A H 0.7401 0.2531 0.6669 0.065 Uiso 1 1 calc R U
H10B H 0.9131 0.2491 0.7012 0.065 Uiso 1 1 calc R U
H10C H 0.8811 0.3282 0.6389 0.065 Uiso 1 1 calc R U
N2 N 0.44190(12) 0.57016(9) 0.65465(5) 0.0183(2) Uani 1 1 d . .
C11 C 0.31611(14) 0.63052(11) 0.67620(6) 0.0202(2) Uani 1 1 d . .
H11 H 0.2848 0.6140 0.7174 0.024 Uiso 1 1 calc R U
C12 C 0.23434(14) 0.71341(11) 0.64061(6) 0.0207(2) Uani 1 1 d . .
H12 H 0.1450 0.7519 0.6566 0.025 Uiso 1 1 calc R U
C13 C 0.28122(14) 0.74335(10) 0.57934(6) 0.0187(2) Uani 1 1 d . .
C14 C 0.40295(14) 0.66967(11) 0.55608(6) 0.0200(2) Uani 1 1 d . .
H14 H 0.4303 0.6781 0.5138 0.024 Uiso 1 1 calc R U
C15 C 0.47946(14) 0.58797(11) 0.59386(6) 0.0201(2) Uani 1 1 d . .
H15 H 0.5619 0.5415 0.5777 0.024 Uiso 1 1 calc R U
N3 N 0.21740(12) 0.83542(9) 0.54701(5) 0.0216(2) Uani 1 1 d . .
C16 C 0.09361(16) 0.91009(13) 0.57221(7) 0.0283(3) Uani 1 1 d . .
H16A H -0.0075 0.8673 0.5677 0.042 Uiso 1 1 calc R U
H16B H 0.0855 0.9865 0.5490 0.042 Uiso 1 1 calc R U
H16C H 0.1200 0.9265 0.6168 0.042 Uiso 1 1 calc R U
C17 C 0.26471(18) 0.86722(13) 0.48422(7) 0.0307(3) Uani 1 1 d . .
H17A H 0.3747 0.8431 0.4800 0.046 Uiso 1 1 calc R U
H17B H 0.2546 0.9546 0.4781 0.046 Uiso 1 1 calc R U
H17C H 0.1965 0.8252 0.4525 0.046 Uiso 1 1 calc R U
S1 S 0.28134(4) 0.24379(3) 0.56944(2) 0.02227(9) Uani 1 1 d . .
O1 O 0.19660(12) 0.19852(9) 0.62120(5) 0.0313(2) Uani 1 1 d . .
O2 O 0.42778(11) 0.30468(9) 0.58685(5) 0.0304(2) Uani 1 1 d . .
O3 O 0.28852(13) 0.16274(9) 0.51670(5) 0.0339(2) Uani 1 1 d . .
C18 C 0.15532(15) 0.36589(12) 0.53795(6) 0.0258(3) Uani 1 1 d . .
F1 F 0.21789(11) 0.42017(9) 0.48949(4) 0.0423(2) Uani 1 1 d . .
F2 F 0.01256(10) 0.32556(9) 0.51807(4) 0.0394(2) Uani 1 1 d . .
F3 F 0.13377(10) 0.45033(7) 0.58123(4) 0.0348(2) Uani 1 1 d . .

loop_
_atom_site_aniso_label
_atom_site_aniso_U_11
_atom_site_aniso_U_22
_atom_site_aniso_U_33
_atom_site_aniso_U_23
_atom_site_aniso_U_13
_atom_site_aniso_U_12
C1 0.0220(6) 0.0181(5) 0.0180(6) -0.0001(5) 0.0006(5) -0.0006(4)
C2 0.0209(6) 0.0207(6) 0.0166(6) 0.0014(4) 0.0021(4) 0.0049(4)
C3 0.0250(6) 0.0234(6) 0.0195(6) 0.0010(5) 0.0026(5) 0.0014(5)
C4 0.0269(7) 0.0287(7) 0.0312(7) 0.0097(6) 0.0082(5) 0.0036(5)
C5 0.0321(7) 0.0437(8) 0.0210(7) 0.0128(6) 0.0110(5) 0.0172(6)
C6 0.0347(7) 0.0452(8) 0.0156(6) -0.0032(6) 0.0012(5) 0.0147(6)
C7 0.0271(6) 0.0293(7) 0.0211(7) -0.0043(5) -0.0004(5) 0.0037(5)
N1 0.0222(5) 0.0276(6) 0.0240(6) 0.0055(4) 0.0030(4) 0.0021(4)
C8 0.0243(6) 0.0365(7) 0.0300(7) 0.0111(6) 0.0062(5) 0.0083(5)
C9 0.0265(8) 0.0600(11) 0.0544(11) 0.0160(9) -0.0080(7) 0.0019(7)
C10 0.0445(9) 0.0441(9) 0.0434(10) 0.0071(7) 0.0138(7) 0.0183(7)
N2 0.0202(5) 0.0189(5) 0.0158(5) 0.0012(4) 0.0019(4) -0.0001(4)
C11 0.0217(6) 0.0227(6) 0.0165(6) -0.0007(5) 0.0040(4) -0.0007(4)
C12 0.0207(6) 0.0223(6) 0.0194(6) -0.0014(5) 0.0025(5) 0.0005(4)
C13 0.0197(5) 0.0177(5) 0.0183(6) -0.0008(4) -0.0009(4) -0.0044(4)
C14 0.0232(6) 0.0209(6) 0.0163(6) 0.0000(4) 0.0036(5) -0.0034(4)
C15 0.0216(6) 0.0205(6) 0.0185(6) -0.0011(5) 0.0045(5) -0.0015(4)
N3 0.0240(5) 0.0217(5) 0.0190(5) 0.0019(4) 0.0010(4) 0.0003(4)
C16 0.0323(7) 0.0272(7) 0.0255(7) 0.0044(5) 0.0032(5) 0.0088(5)
C17 0.0410(8) 0.0281(7) 0.0237(7) 0.0076(5) 0.0075(6) 0.0014(6)
S1 0.02602(16) 0.02361(16) 0.01746(16) -0.00263(12) 0.00355(12) -0.00123(11)
O1 0.0380(5) 0.0331(5) 0.0236(5) 0.0036(4) 0.0087(4) -0.0015(4)
O2 0.0244(5) 0.0352(5) 0.0313(5) -0.0038(4) -0.0003(4) -0.0011(4)
O3 0.0467(6) 0.0303(5) 0.0255(5) -0.0091(4) 0.0079(4) -0.0015(4)
C18 0.0251(6) 0.0285(7) 0.0241(7) -0.0006(5) 0.0029(5) -0.0041(5)
F1 0.0450(5) 0.0468(5) 0.0362(5) 0.0176(4) 0.0105(4) 0.0034(4)
F2 0.0274(4) 0.0458(5) 0.0436(6) -0.0022(4) -0.0096(4) -0.0053(4)
F3 0.0339(4) 0.0280(4) 0.0429(5) -0.0082(4) 0.0057(4) 0.0013(3)

loop_
_atom_type_symbol
_atom_type_description
_atom_type_scat_dispersion_real
_atom_type_scat_dispersion_imag
_atom_type_scat_source
C C 0.0033 0.0016 'International Tables Vol C Tables 4.2.6.8 and 6.1.1.4'
H H 0.0000 0.0000 'International Tables Vol C Tables 4.2.6.8 and 6.1.1.4'
N N 0.0061 0.0033 'International Tables Vol C Tables 4.2.6.8 and 6.1.1.4'
O O 0.0106 0.0060 'International Tables Vol C Tables 4.2.6.8 and 6.1.1.4'
F F 0.0171 0.0103 'International Tables Vol C Tables 4.2.6.8 and 6.1.1.4'
S S 0.1246 0.1234 'International Tables Vol C Tables 4.2.6.8 and 6.1.1.4'

loop_
_geom_angle_atom_site_label_1
_geom_angle_atom_site_label_2
_geom_angle_atom_site_label_3
_geom_angle
N1 C1 N2 115.63(11)
N1 C1 C2 128.79(12)
N2 C1 C2 115.54(10)
C3 C2 C7 120.58(12)
C3 C2 C1 120.34(11)
C7 C2 C1 119.04(11)
C2 C3 C4 118.95(13)
C2 C3 H3 120.5
C4 C3 H3 120.5
C5 C4 C3 120.56(13)
C5 C4 H4 119.7
C3 C4 H4 119.7
C6 C5 C4 120.03(12)
C6 C5 H5 120.0
C4 C5 H5 120.0
C5 C6 C7 120.23(13)
C5 C6 H6 119.9
C7 C6 H6 119.9
C6 C7 C2 119.63(13)
C6 C7 H7 120.2
C2 C7 H7 120.2
C1 N1 C8 119.85(11)
N1 C8 C9 107.64(12)
N1 C8 C10 107.58(13)
C9 C8 C10 112.84(13)
N1 C8 H8 109.6
C9 C8 H8 109.6
C10 C8 H8 109.6
C8 C9 H9A 109.5
C8 C9 H9B 109.5
H9A C9 H9B 109.5
C8 C9 H9C 109.5
H9A C9 H9C 109.5
H9B C9 H9C 109.5
C8 C10 H10A 109.5
C8 C10 H10B 109.5
H10A C10 H10B 109.5
C8 C10 H10C 109.5
H10A C10 H10C 109.5
H10B C10 H10C 109.5
C11 N2 C15 118.72(10)
C11 N2 C1 121.37(10)
C15 N2 C1 119.64(10)
C12 C11 N2 121.92(11)
C12 C11 H11 119.0
N2 C11 H11 119.0
C11 C12 C13 120.57(11)
C11 C12 H12 119.7
C13 C12 H12 119.7
N3 C13 C12 121.76(11)
N3 C13 C14 122.64(11)
C12 C13 C14 115.59(11)
C15 C14 C13 120.47(11)
C15 C14 H14 119.8
C13 C14 H14 119.8
C14 C15 N2 122.07(11)
C14 C15 H15 119.0
N2 C15 H15 119.0
C13 N3 C17 122.28(11)
C13 N3 C16 121.49(11)
C17 N3 C16 116.22(11)
N3 C16 H16A 109.5
N3 C16 H16B 109.5
H16A C16 H16B 109.5
N3 C16 H16C 109.5
H16A C16 H16C 109.5
H16B C16 H16C 109.5
N3 C17 H17A 109.5
N3 C17 H17B 109.5
H17A C17 H17B 109.5
N3 C17 H17C 109.5
H17A C17 H17C 109.5
H17B C17 H17C 109.5
O2 S1 O1 115.23(6)
O2 S1 O3 114.56(6)
O1 S1 O3 115.23(6)
O2 S1 C18 102.98(6)
O1 S1 C18 103.37(6)
O3 S1 C18 103.01(6)
F1 C18 F3 107.31(11)
F1 C18 F2 107.47(11)
F3 C18 F2 107.15(11)
F1 C18 S1 111.56(9)
F3 C18 S1 111.47(10)
F2 C18 S1 111.63(9)

loop_
_geom_bond_atom_site_label_1
_geom_bond_atom_site_label_2
_geom_bond_distance
C1 N1 1.2575(16)
C1 N2 1.4525(15)
C1 C2 1.4928(17)
C2 C3 1.3902(18)
C2 C7 1.3925(18)
C3 C4 1.3944(18)
C3 H3 0.9500
C4 C5 1.386(2)
C4 H4 0.9500
C5 C6 1.381(2)
C5 H5 0.9500
C6 C7 1.388(2)
C6 H6 0.9500
C7 H7 0.9500
N1 C8 1.4660(17)
C8 C9 1.519(2)
C8 C10 1.523(2)
C8 H8 1.0000
C9 H9A 0.9800
C9 H9B 0.9800
C9 H9C 0.9800
C10 H10A 0.9800
C10 H10B 0.9800
C10 H10C 0.9800
N2 C11 1.3619(15)
N2 C15 1.3674(16)
C11 C12 1.3551(18)
C11 H11 0.9500
C12 C13 1.4273(17)
C12 H12 0.9500
C13 N3 1.3278(16)
C13 C14 1.4278(17)
C14 C15 1.3513(18)
C14 H14 0.9500
C15 H15 0.9500
N3 C17 1.4635(16)
N3 C16 1.4636(16)
C16 H16A 0.9800
C16 H16B 0.9800
C16 H16C 0.9800
C17 H17A 0.9800
C17 H17B 0.9800
C17 H17C 0.9800
S1 O2 1.4423(10)
S1 O1 1.4425(10)
S1 O3 1.4430(10)
S1 C18 1.8264(14)
C18 F1 1.3327(15)
C18 F3 1.3339(16)
C18 F2 1.3356(15)

loop_
_geom_hbond_atom_site_label_D
_geom_hbond_atom_site_label_H
_geom_hbond_atom_site_label_A
_geom_hbond_distance_DH
_geom_hbond_distance_HA
_geom_hbond_distance_DA
_geom_hbond_angle_DHA
_geom_hbond_site_symmetry_A
C14 H14 O2 0.95 2.53 3.4573(16) 165.7 3_666
C15 H15 F1 0.95 2.46 3.2095(15) 136.0 3_666
C17 H17B O3 0.98 2.46 3.3487(18) 150.9 1_565
C17 H17C F2 0.98 2.54 3.1743(17) 122.3 3_566

loop_
_geom_torsion_atom_site_label_1
_geom_torsion_atom_site_label_2
_geom_torsion_atom_site_label_3
_geom_torsion_atom_site_label_4
_geom_torsion
N1 C1 C2 C3 -106.44(16)
N2 C1 C2 C3 76.05(14)
N1 C1 C2 C7 71.34(18)
N2 C1 C2 C7 -106.18(13)
C7 C2 C3 C4 -0.31(18)
C1 C2 C3 C4 177.44(11)
C2 C3 C4 C5 0.83(19)
C3 C4 C5 C6 -0.7(2)
C4 C5 C6 C7 0.0(2)
C5 C6 C7 C2 0.5(2)
C3 C2 C7 C6 -0.35(19)
C1 C2 C7 C6 -178.12(12)
N2 C1 N1 C8 -178.01(11)
C2 C1 N1 C8 4.5(2)
C1 N1 C8 C9 -123.14(14)
C1 N1 C8 C10 114.99(14)
N1 C1 N2 C11 -154.20(12)
C2 C1 N2 C11 23.65(16)
N1 C1 N2 C15 19.77(16)
C2 C1 N2 C15 -162.38(11)
C15 N2 C11 C12 -4.57(18)
C1 N2 C11 C12 169.46(11)
N2 C11 C12 C13 -2.07(19)
C11 C12 C13 N3 -170.57(12)
C11 C12 C13 C14 8.09(17)
N3 C13 C14 C15 170.78(12)
C12 C13 C14 C15 -7.87(17)
C13 C14 C15 N2 1.64(18)
C11 N2 C15 C14 4.79(18)
C1 N2 C15 C14 -169.34(11)
C12 C13 N3 C17 179.85(12)
C14 C13 N3 C17 1.29(19)
C12 C13 N3 C16 -0.94(18)
C14 C13 N3 C16 -179.50(12)
O2 S1 C18 F1 58.73(11)
O1 S1 C18 F1 179.02(10)
O3 S1 C18 F1 -60.68(11)
O2 S1 C18 F3 -61.23(10)
O1 S1 C18 F3 59.06(10)
O3 S1 C18 F3 179.37(9)
O2 S1 C18 F2 178.99(9)
O1 S1 C18 F2 -60.72(11)
O3 S1 C18 F2 59.58(11)
